data_2238431
loop_
_publ_author_name
'Showrilu, K.'
'Rajarajan, K.'
'NizamMohideen, M.'

_publ_section_title
;
 Diammonium
 tetrakis(isothiocyanato)zincate--1,4,10,13,16-hexaoxacyclooctadecane--water
 (1/2/1)
;
_journal_coeditor_code SU2617
_journal_issue 8
_journal_name_full 'Acta Crystallographica Section E'
_journal_page_first m469
_journal_page_last m470
_journal_paper_doi 10.1107/S1600536813019739
_journal_volume 69
_journal_year 2013
_chemical_formula_iupac '(N H4)2 [Zn (N C S)4], 2C12 H24 O6, H2 O'
_chemical_formula_moiety '2(N H4 +), C4 N4 S4 Zn 2-, 2(C12 H24 O6), H2 O'
_chemical_formula_sum 'C28 H58 N6 O13 S4 Zn'
_chemical_formula_weight 880.41
_chemical_name_systematic
'Diammonium tetrakis(isothiocyanato)zincate--1,4,10,13,16-hexaoxacyclooctadecane--water (1/2/1)'
_space_group_IT_number 62
_symmetry_cell_setting orthorhombic
_symmetry_space_group_name_Hall '-P 2ac 2n'
_symmetry_space_group_name_H-M 'P n m a'
_atom_sites_solution_hydrogens geom
_atom_sites_solution_primary direct
_atom_sites_solution_secondary difmap
_audit_creation_method SHELXL-97
_cell_angle_alpha 90.00
_cell_angle_beta 90.00
_cell_angle_gamma 90.00
_cell_formula_units_Z 4
_cell_length_a 22.7875(12)
_cell_length_b 23.6254(12)
_cell_length_c 8.5593(5)
_cell_measurement_reflns_used 5119
_cell_measurement_temperature 293(2)
_cell_measurement_theta_max 26.69
_cell_measurement_theta_min 2.64
_cell_volume 4608.0(4)
_computing_cell_refinement 'APEX2 and SAINT (Bruker, 2004)'
_computing_data_collection 'APEX2 (Bruker, 2004)'
_computing_data_reduction 'SAINT and XPREP (Bruker, 2004)'
_computing_molecular_graphics 'ORTEP-3 for Windows (Farrugia, 2012) and Mercury (Macrae <i>et al.</i>, 2008)'
_computing_publication_material
;
WinGX (Farrugia, 2012) and PLATON (Spek, 2009)
;
_computing_structure_refinement 'SHELXL97 (Sheldrick, 2008)'
_computing_structure_solution 'SHELXS97 (Sheldrick, 2008)'
_diffrn_ambient_temperature 293(2)
_diffrn_measured_fraction_theta_full 0.999
_diffrn_measured_fraction_theta_max 0.999
_diffrn_measurement_device_type
;
Bruker Kappa APEXII CCD
;
_diffrn_measurement_method '\w and \f scan'
_diffrn_radiation_monochromator graphite
_diffrn_radiation_source 'fine-focus sealed tube'
_diffrn_radiation_type MoK\a
_diffrn_radiation_wavelength 0.71073
_diffrn_reflns_av_R_equivalents 0.0576
_diffrn_reflns_av_sigmaI/netI 0.0563
_diffrn_reflns_limit_h_max 28
_diffrn_reflns_limit_h_min -24
_diffrn_reflns_limit_k_max 29
_diffrn_reflns_limit_k_min -19
_diffrn_reflns_limit_l_max 9
_diffrn_reflns_limit_l_min -10
_diffrn_reflns_number 24101
_diffrn_reflns_theta_full 25.99
_diffrn_reflns_theta_max 25.99
_diffrn_reflns_theta_min 2.48
_diffrn_standards_number 0
_exptl_absorpt_coefficient_mu 0.771
_exptl_absorpt_correction_T_max 0.8610
_exptl_absorpt_correction_T_min 0.8016
_exptl_absorpt_correction_type multi-scan
_exptl_absorpt_process_details '(SADABS; Sheldrick, 2004)'
_exptl_crystal_colour Colourless
_exptl_crystal_density_diffrn 1.269
_exptl_crystal_density_method 'not measured'
_exptl_crystal_description Block
_exptl_crystal_F_000 1864
_exptl_crystal_size_max 0.30
_exptl_crystal_size_mid 0.25
_exptl_crystal_size_min 0.20
_refine_diff_density_max 0.717
_refine_diff_density_min -0.244
_refine_ls_extinction_method none
_refine_ls_goodness_of_fit_ref 1.004
_refine_ls_hydrogen_treatment mixed
_refine_ls_matrix_type full
_refine_ls_number_parameters 454
_refine_ls_number_reflns 4641
_refine_ls_number_restraints 276
_refine_ls_restrained_S_all 0.998
_refine_ls_R_factor_all 0.1190
_refine_ls_R_factor_gt 0.0518
_refine_ls_shift/su_max 0.001
_refine_ls_shift/su_mean 0.000
_refine_ls_structure_factor_coef Fsqd
_refine_ls_weighting_details 'calc w=1/[\s^2^(Fo^2^)+(0.0932P)^2^+0.2607P] where P=(Fo^2^+2Fc^2^)/3'
_refine_ls_weighting_scheme calc
_refine_ls_wR_factor_gt 0.1348
_refine_ls_wR_factor_ref 0.1749
_reflns_number_gt 2467
_reflns_number_total 4641
_reflns_threshold_expression I>2\s(I)
_cod_data_source_file su2617.cif
_cod_data_source_block I
_cod_database_code 2238431
_cod_database_fobs_code 2238431

loop_
_symmetry_equiv_pos_as_xyz
'x, y, z'
'-x+1/2, -y, z+1/2'
'x+1/2, -y+1/2, -z+1/2'
'-x, y+1/2, -z'
'-x, -y, -z'
'x-1/2, y, -z-1/2'
'-x-1/2, y-1/2, z-1/2'
'x, -y-1/2, z'

loop_
_atom_site_type_symbol
_atom_site_label
_atom_site_fract_x
_atom_site_fract_y
_atom_site_fract_z
_atom_site_U_iso_or_equiv
_atom_site_adp_type
_atom_site_calc_flag
_atom_site_refinement_flags
_atom_site_occupancy
_atom_site_symmetry_multiplicity
_atom_site_disorder_assembly
_atom_site_disorder_group
C C1 0.51074(15) 0.13492(16) 0.9699(5) 0.0534(10) Uani d . 1 1 . .
C C2 0.6728(3) 0.2500 0.7518(7) 0.0668(16) Uani d SD 1 2 . .
C C3 0.4978(4) 0.2500 0.4932(11) 0.094(2) Uani d SD 1 2 . .
O O1 0.6093(3) 0.0412(3) 0.5640(8) 0.086(2) Uani d PDU 0.666(8) 1 A 1
O O2 0.6025(4) -0.0710(3) 0.4650(8) 0.082(2) Uani d PDU 0.666(8) 1 A 1
O O3 0.6681(3) -0.1007(3) 0.1940(9) 0.079(2) Uani d PDU 0.666(8) 1 A 1
O O4 0.6950(3) -0.0163(3) -0.0249(8) 0.0798(19) Uani d PDU 0.666(8) 1 A 1
O O5 0.6998(3) 0.0974(4) 0.0798(7) 0.083(2) Uani d PDU 0.666(8) 1 A 1
O O6 0.6318(3) 0.1232(3) 0.3415(9) 0.092(2) Uani d PDU 0.666(8) 1 A 1
C C4 0.6209(4) 0.1375(4) 0.4993(11) 0.103(3) Uani d PDU 0.666(8) 1 A 1
H H4A 0.6025 0.1744 0.5053 0.124 Uiso calc PR 0.666(8) 1 A 1
H H4B 0.6576 0.1388 0.5567 0.124 Uiso calc PR 0.666(8) 1 A 1
C C5 0.5811(4) 0.0935(4) 0.5696(12) 0.106(3) Uani d PDU 0.666(8) 1 A 1
H H5A 0.5721 0.1034 0.6770 0.127 Uiso calc PR 0.666(8) 1 A 1
H H5B 0.5446 0.0918 0.5115 0.127 Uiso calc PR 0.666(8) 1 A 1
C C6 0.5761(5) 0.0013(5) 0.6449(14) 0.097(4) Uani d PDU 0.666(8) 1 A 1
H H6A 0.5363 0.0007 0.6046 0.116 Uiso calc PR 0.666(8) 1 A 1
H H6B 0.5745 0.0110 0.7549 0.116 Uiso calc PR 0.666(8) 1 A 1
C C7 0.6040(4) -0.0556(5) 0.6243(9) 0.102(3) Uani d PDU 0.666(8) 1 A 1
H H7A 0.6443 -0.0544 0.6603 0.122 Uiso calc PR 0.666(8) 1 A 1
H H7B 0.5831 -0.0835 0.6859 0.122 Uiso calc PR 0.666(8) 1 A 1
C C8 0.6256(5) -0.1260(4) 0.4391(12) 0.103(3) Uani d PDU 0.666(8) 1 A 1
H H8A 0.6009 -0.1539 0.4898 0.123 Uiso calc PR 0.666(8) 1 A 1
H H8B 0.6646 -0.1286 0.4840 0.123 Uiso calc PR 0.666(8) 1 A 1
C C9 0.6284(4) -0.1378(4) 0.2670(12) 0.094(3) Uani d PDU 0.666(8) 1 A 1
H H9A 0.6407 -0.1766 0.2500 0.113 Uiso calc PR 0.666(8) 1 A 1
H H9B 0.5897 -0.1331 0.2214 0.113 Uiso calc PR 0.666(8) 1 A 1
C C10 0.6751(5) -0.1127(5) 0.0337(12) 0.093(4) Uani d PDU 0.666(8) 1 A 1
H H10A 0.6377 -0.1093 -0.0199 0.111 Uiso calc PR 0.666(8) 1 A 1
H H10B 0.6895 -0.1510 0.0198 0.111 Uiso calc PR 0.666(8) 1 A 1
C C11 0.7185(4) -0.0709(4) -0.0321(10) 0.091(3) Uani d PDU 0.666(8) 1 A 1
H H11A 0.7547 -0.0724 0.0273 0.109 Uiso calc PR 0.666(8) 1 A 1
H H11B 0.7273 -0.0805 -0.1397 0.109 Uiso calc PR 0.666(8) 1 A 1
C C12 0.7343(5) 0.0238(5) -0.0886(15) 0.094(4) Uani d PDU 0.666(8) 1 A 1
H H12A 0.7426 0.0148 -0.1969 0.113 Uiso calc PR 0.666(8) 1 A 1
H H12B 0.7709 0.0237 -0.0308 0.113 Uiso calc PR 0.666(8) 1 A 1
C C13 0.7052(4) 0.0806(5) -0.0767(10) 0.098(3) Uani d PDU 0.666(8) 1 A 1
H H13A 0.7282 0.1084 -0.1333 0.118 Uiso calc PR 0.666(8) 1 A 1
H H13B 0.6666 0.0788 -0.1241 0.118 Uiso calc PR 0.666(8) 1 A 1
C C14 0.6687(5) 0.1489(5) 0.0924(14) 0.107(4) Uani d PDU 0.666(8) 1 A 1
H H14A 0.6296 0.1447 0.0488 0.129 Uiso calc PR 0.666(8) 1 A 1
H H14B 0.6889 0.1785 0.0351 0.129 Uiso calc PR 0.666(8) 1 A 1
C C15 0.6647(5) 0.1645(4) 0.2617(13) 0.107(3) Uani d PDU 0.666(8) 1 A 1
H H15A 0.7038 0.1669 0.3062 0.128 Uiso calc PR 0.666(8) 1 A 1
H H15B 0.6460 0.2012 0.2726 0.128 Uiso calc PR 0.666(8) 1 A 1
O O1' 0.6101(6) 0.0748(7) 0.5055(18) 0.095(4) Uani d PDU 0.334(8) 1 A 2
O O2' 0.5880(8) -0.0418(7) 0.489(2) 0.094(4) Uani d PDU 0.334(8) 1 A 2
O O3' 0.6481(6) -0.1061(6) 0.2641(16) 0.073(4) Uani d PDU 0.334(8) 1 A 2
O O4' 0.6913(5) -0.0500(6) 0.0013(14) 0.062(3) Uani d PDU 0.334(8) 1 A 2
O O5' 0.7128(6) 0.0659(6) 0.0284(19) 0.082(4) Uani d PDU 0.334(8) 1 A 2
O O6' 0.6437(7) 0.1284(6) 0.2342(19) 0.103(5) Uani d PDU 0.334(8) 1 A 2
C C4' 0.6350(10) 0.1591(9) 0.373(2) 0.115(6) Uani d PDU 0.334(8) 1 A 2
H H4'1 0.6223 0.1974 0.3495 0.138 Uiso calc PR 0.334(8) 1 A 2
H H4'2 0.6714 0.1613 0.4319 0.138 Uiso calc PR 0.334(8) 1 A 2
C C5' 0.5891(10) 0.1293(8) 0.468(3) 0.118(7) Uani d PDU 0.334(8) 1 A 2
H H5'1 0.5809 0.1504 0.5623 0.142 Uiso calc PR 0.334(8) 1 A 2
H H5'2 0.5531 0.1263 0.4079 0.142 Uiso calc PR 0.334(8) 1 A 2
C C6' 0.5720(9) 0.0449(9) 0.604(2) 0.103(6) Uani d PDU 0.334(8) 1 A 2
H H6'1 0.5334 0.0432 0.5563 0.124 Uiso calc PR 0.334(8) 1 A 2
H H6'2 0.5683 0.0649 0.7024 0.124 Uiso calc PR 0.334(8) 1 A 2
C C7' 0.5935(12) -0.0141(10) 0.634(2) 0.098(7) Uani d PDU 0.334(8) 1 A 2
H H7'1 0.6340 -0.0137 0.6686 0.118 Uiso calc PR 0.334(8) 1 A 2
H H7'2 0.5697 -0.0326 0.7132 0.118 Uiso calc PR 0.334(8) 1 A 2
C C8' 0.6053(10) -0.0980(7) 0.513(2) 0.094(6) Uani d PDU 0.334(8) 1 A 2
H H8'1 0.5787 -0.1159 0.5865 0.113 Uiso calc PR 0.334(8) 1 A 2
H H8'2 0.6444 -0.0987 0.5586 0.113 Uiso calc PR 0.334(8) 1 A 2
C C9' 0.6055(9) -0.1305(8) 0.363(2) 0.093(6) Uani d PDU 0.334(8) 1 A 2
H H9'1 0.6148 -0.1699 0.3822 0.112 Uiso calc PR 0.334(8) 1 A 2
H H9'2 0.5671 -0.1285 0.3139 0.112 Uiso calc PR 0.334(8) 1 A 2
C C10' 0.6499(6) -0.1330(6) 0.1179(19) 0.071(4) Uani d PDU 0.334(8) 1 A 2
H H10C 0.6134 -0.1267 0.0621 0.085 Uiso calc PR 0.334(8) 1 A 2
H H10D 0.6553 -0.1735 0.1312 0.085 Uiso calc PR 0.334(8) 1 A 2
C C11' 0.7003(6) -0.1085(6) 0.028(3) 0.058(4) Uani d PDU 0.334(8) 1 A 2
H H11C 0.7365 -0.1139 0.0858 0.070 Uiso calc PR 0.334(8) 1 A 2
H H11D 0.7041 -0.1279 -0.0716 0.070 Uiso calc PR 0.334(8) 1 A 2
C C12' 0.7390(6) -0.0224(7) -0.0687(18) 0.080(4) Uani d PDU 0.334(8) 1 A 2
H H12C 0.7514 -0.0431 -0.1608 0.096 Uiso calc PR 0.334(8) 1 A 2
H H12D 0.7717 -0.0209 0.0038 0.096 Uiso calc PR 0.334(8) 1 A 2
C C13' 0.7211(12) 0.0367(9) -0.114(2) 0.082(6) Uani d PDU 0.334(8) 1 A 2
H H13C 0.7515 0.0547 -0.1755 0.098 Uiso calc PR 0.334(8) 1 A 2
H H13D 0.6850 0.0362 -0.1738 0.098 Uiso calc PR 0.334(8) 1 A 2
C C14' 0.6902(10) 0.1195(6) -0.007(3) 0.105(6) Uani d PDU 0.334(8) 1 A 2
H H14C 0.6521 0.1152 -0.0563 0.125 Uiso calc PR 0.334(8) 1 A 2
H H14D 0.7160 0.1382 -0.0809 0.125 Uiso calc PR 0.334(8) 1 A 2
C C15' 0.6838(11) 0.1560(10) 0.135(3) 0.105(7) Uani d PDU 0.334(8) 1 A 2
H H15C 0.7213 0.1605 0.1871 0.127 Uiso calc PR 0.334(8) 1 A 2
H H15D 0.6692 0.1932 0.1067 0.127 Uiso calc PR 0.334(8) 1 A 2
N N1 0.52011(15) 0.18067(14) 0.9297(4) 0.0703(10) Uani d . 1 1 B .
N N2 0.6247(3) 0.2500 0.7865(7) 0.0768(16) Uani d S 1 2 B .
N N3 0.5010(3) 0.2500 0.6166(7) 0.0796(16) Uani d S 1 2 B .
N N4 0.61488(17) 0.01292(18) 0.2144(5) 0.0594(9) Uani d D 1 1 . .
S S1 0.49673(5) 0.07035(4) 1.02060(15) 0.0704(4) Uani d . 1 1 . .
S S2 0.7443(4) 0.2500 0.740(7) 0.100(6) Uani d SPDU 0.39(9) 2 B 1
S S2A 0.7397(6) 0.2500 0.684(5) 0.098(5) Uani d SPDU 0.61(9) 2 B 2
S S3 0.5017(4) 0.2703(4) 0.3036(5) 0.138(3) Uani d PDU 0.376(9) 1 . 1
S S3A 0.4660(14) 0.2500 0.3119(17) 0.161(7) Uani d SPDU 0.248(18) 2 . 2
Zn Zn1 0.54016(3) 0.2500 0.82110(8) 0.0587(3) Uani d S 1 2 . .
O O1W 0.3179(18) 0.2500 0.361(5) 0.328(15) Uani d SPD 0.425(15) 2 C 1
O O2W 0.3443(14) 0.2500 0.199(3) 0.328(15) Uani d SPD 0.575(15) 2 C 2
H H1W 0.31(2) 0.2500 0.258(11) 0.492 Uiso d SPD 0.425(15) 2 C 1
H H2W 0.289(15) 0.2500 0.43(4) 0.492 Uiso d SPD 0.425(15) 2 C 1
H H3W 0.327(15) 0.2500 0.29(2) 0.492 Uiso d SPD 0.575(15) 2 C 2
H H4W 0.384(3) 0.2500 0.19(5) 0.492 Uiso d SPD 0.575(15) 2 C 2
H H4E 0.609(2) -0.0122(17) 0.288(4) 0.11(2) Uiso d D 1 1 . .
H H4F 0.5826(12) 0.016(2) 0.160(5) 0.099(18) Uiso d D 1 1 . .
H H4G 0.6438(14) 0.0081(19) 0.148(4) 0.097(17) Uiso d D 1 1 . .
H H4H 0.624(2) 0.0393(16) 0.282(5) 0.11(2) Uiso d D 1 1 . .

loop_
_atom_site_aniso_label
_atom_site_aniso_U_11
_atom_site_aniso_U_22
_atom_site_aniso_U_33
_atom_site_aniso_U_12
_atom_site_aniso_U_13
_atom_site_aniso_U_23
C1 0.048(2) 0.053(2) 0.059(3) 0.0033(18) 0.0027(18) 0.004(2)
C2 0.089(5) 0.043(3) 0.069(4) 0.000 0.003(4) 0.000
C3 0.110(6) 0.090(5) 0.083(6) 0.000 -0.001(5) 0.000
O1 0.080(4) 0.112(5) 0.067(4) 0.007(4) 0.016(3) -0.017(4)
O2 0.097(5) 0.083(5) 0.065(4) -0.013(4) -0.009(3) 0.026(4)
O3 0.085(5) 0.073(4) 0.081(5) 0.002(3) -0.018(4) -0.011(4)
O4 0.061(4) 0.113(5) 0.065(4) 0.007(4) 0.013(3) -0.003(4)
O5 0.082(4) 0.087(5) 0.080(5) -0.003(4) -0.014(3) 0.031(4)
O6 0.110(4) 0.070(4) 0.097(6) 0.012(3) -0.008(4) -0.008(4)
C4 0.108(7) 0.098(7) 0.102(7) 0.038(6) -0.010(6) -0.047(6)
C5 0.094(6) 0.137(8) 0.086(7) 0.031(7) 0.011(5) -0.042(7)
C6 0.096(8) 0.139(10) 0.056(6) -0.014(7) 0.023(5) -0.013(6)
C7 0.114(6) 0.133(8) 0.059(6) -0.031(6) 0.004(5) 0.023(6)
C8 0.120(8) 0.084(6) 0.105(8) -0.019(6) -0.026(6) 0.030(6)
C9 0.105(7) 0.057(5) 0.119(9) 0.002(5) -0.032(6) -0.006(6)
C10 0.092(9) 0.089(7) 0.097(7) 0.030(6) -0.022(7) -0.033(6)
C11 0.078(6) 0.131(9) 0.063(5) 0.038(7) 0.002(5) -0.034(6)
C12 0.061(6) 0.155(10) 0.068(7) -0.007(6) 0.017(5) 0.000(8)
C13 0.085(6) 0.138(9) 0.072(6) -0.023(6) 0.007(5) 0.022(7)
C14 0.122(7) 0.075(7) 0.124(9) -0.010(6) -0.040(7) 0.036(7)
C15 0.129(7) 0.058(5) 0.133(9) 0.009(5) -0.017(7) 0.012(6)
O1' 0.087(7) 0.101(10) 0.097(10) 0.023(8) 0.017(7) -0.039(8)
O2' 0.098(9) 0.108(11) 0.075(8) -0.022(8) -0.004(7) 0.019(8)
O3' 0.072(8) 0.053(6) 0.094(10) -0.012(6) -0.007(6) 0.004(7)
O4' 0.047(6) 0.076(8) 0.063(7) 0.009(6) 0.018(5) -0.014(7)
O5' 0.086(8) 0.095(9) 0.066(8) -0.023(7) -0.022(7) 0.027(8)
O6' 0.123(10) 0.056(7) 0.129(14) 0.007(6) -0.046(9) -0.009(8)
C4' 0.141(13) 0.061(10) 0.143(16) 0.026(10) -0.024(12) -0.034(11)
C5' 0.112(12) 0.095(11) 0.147(15) 0.034(11) -0.015(12) -0.051(11)
C6' 0.106(12) 0.123(14) 0.081(11) -0.001(12) 0.026(10) -0.014(11)
C7' 0.102(13) 0.123(14) 0.070(12) -0.014(12) 0.020(10) 0.002(12)
C8' 0.104(11) 0.094(12) 0.084(12) -0.036(10) 0.006(10) 0.031(10)
C9' 0.113(12) 0.075(10) 0.091(13) -0.040(9) -0.017(10) 0.024(10)
C10' 0.063(8) 0.051(7) 0.099(11) 0.007(6) -0.011(8) -0.016(8)
C11' 0.044(9) 0.058(8) 0.074(9) 0.003(7) -0.007(7) -0.024(7)
C12' 0.087(10) 0.102(11) 0.052(9) -0.019(9) 0.017(7) -0.023(9)
C13' 0.083(12) 0.114(13) 0.049(10) -0.023(11) 0.004(9) 0.022(9)
C14' 0.124(12) 0.084(11) 0.106(13) -0.024(10) -0.035(11) 0.035(11)
C15' 0.140(13) 0.057(9) 0.120(16) -0.020(10) -0.046(12) 0.011(10)
N1 0.087(2) 0.0477(19) 0.076(3) -0.0038(17) 0.0057(19) 0.0091(19)
N2 0.069(3) 0.063(3) 0.099(5) 0.000 0.015(3) 0.000
N3 0.110(5) 0.068(3) 0.060(4) 0.000 0.009(4) 0.000
N4 0.061(3) 0.067(2) 0.051(3) 0.007(2) -0.001(2) -0.002(2)
S1 0.0688(7) 0.0521(6) 0.0903(9) -0.0072(5) -0.0075(6) 0.0253(6)
S2 0.080(5) 0.099(5) 0.121(17) 0.000 0.029(5) 0.000
S2A 0.070(3) 0.104(3) 0.121(12) 0.000 0.025(4) 0.000
S3 0.149(6) 0.198(9) 0.067(3) -0.007(4) -0.005(3) 0.016(3)
S3A 0.234(17) 0.175(14) 0.076(7) 0.000 0.019(11) 0.000
Zn1 0.0725(5) 0.0362(3) 0.0674(5) 0.000 0.0085(4) 0.000
O1W 0.39(3) 0.34(2) 0.25(3) 0.000 -0.20(3) 0.000
O2W 0.39(3) 0.34(2) 0.25(3) 0.000 -0.20(3) 0.000

loop_
_atom_type_symbol
_atom_type_description
_atom_type_scat_dispersion_real
_atom_type_scat_dispersion_imag
_atom_type_scat_source
C C 0.0033 0.0016 'International Tables Vol C Tables 4.2.6.8 and 6.1.1.4'
H H 0.0000 0.0000 'International Tables Vol C Tables 4.2.6.8 and 6.1.1.4'
N N 0.0061 0.0033 'International Tables Vol C Tables 4.2.6.8 and 6.1.1.4'
O O 0.0106 0.0060 'International Tables Vol C Tables 4.2.6.8 and 6.1.1.4'
S S 0.1246 0.1234 'International Tables Vol C Tables 4.2.6.8 and 6.1.1.4'
Zn Zn 0.2839 1.4301 'International Tables Vol C Tables 4.2.6.8 and 6.1.1.4'

loop_
_geom_angle_atom_site_label_1
_geom_angle_atom_site_label_2
_geom_angle_atom_site_label_3
_geom_angle_site_symmetry_1
_geom_angle_site_symmetry_3
_geom_angle
N1 C1 S1 . . 178.1(4)
N2 C2 S2A . . 174.3(16)
N2 C2 S2 . . 168(2)
N3 C3 S3 . 8_565 162.2(5)
N3 C3 S3 . . 162.2(5)
N3 C3 S3A . . 158.9(13)
C6 O1 C5 . . 109.4(8)
C7 O2 C8 . . 112.2(8)
C9 O3 C10 . . 112.3(7)
C11 O4 C12 . . 111.0(8)
C13 O5 C14 . . 111.2(9)
C15 O6 C4 . . 113.1(9)
O6 C4 C5 . . 108.9(7)
O6 C4 H4A . . 109.9
C5 C4 H4A . . 109.9
O6 C4 H4B . . 109.9
C5 C4 H4B . . 109.9
H4A C4 H4B . . 108.3
O1 C5 C4 . . 108.7(9)
O1 C5 H5A . . 110.0
C4 C5 H5A . . 110.0
O1 C5 H5B . . 110.0
C4 C5 H5B . . 110.0
H5A C5 H5B . . 108.3
O1 C6 C7 . . 108.6(8)
O1 C6 H6A . . 110.0
C7 C6 H6A . . 110.0
O1 C6 H6B . . 110.0
C7 C6 H6B . . 110.0
H6A C6 H6B . . 108.4
O2 C7 C6 . . 109.5(9)
O2 C7 H7A . . 109.8
C6 C7 H7A . . 109.8
O2 C7 H7B . . 109.8
C6 C7 H7B . . 109.8
H7A C7 H7B . . 108.2
O2 C8 C9 . . 109.8(7)
O2 C8 H8A . . 109.7
C9 C8 H8A . . 109.7
O2 C8 H8B . . 109.7
C9 C8 H8B . . 109.7
H8A C8 H8B . . 108.2
O3 C9 C8 . . 110.4(8)
O3 C9 H9A . . 109.6
C8 C9 H9A . . 109.6
O3 C9 H9B . . 109.6
C8 C9 H9B . . 109.6
H9A C9 H9B . . 108.1
O3 C10 C11 . . 107.8(8)
O3 C10 H10A . . 110.2
C11 C10 H10A . . 110.2
O3 C10 H10B . . 110.2
C11 C10 H10B . . 110.2
H10A C10 H10B . . 108.5
O4 C11 C10 . . 109.8(9)
O4 C11 H11A . . 109.7
C10 C11 H11A . . 109.7
O4 C11 H11B . . 109.7
C10 C11 H11B . . 109.7
H11A C11 H11B . . 108.2
O4 C12 C13 . . 107.1(9)
O4 C12 H12A . . 110.3
C13 C12 H12A . . 110.3
O4 C12 H12B . . 110.3
C13 C12 H12B . . 110.3
H12A C12 H12B . . 108.6
O5 C13 C12 . . 110.9(11)
O5 C13 H13A . . 109.5
C12 C13 H13A . . 109.5
O5 C13 H13B . . 109.5
C12 C13 H13B . . 109.5
H13A C13 H13B . . 108.0
O5 C14 C15 . . 108.4(9)
O5 C14 H14A . . 110.0
C15 C14 H14A . . 110.0
O5 C14 H14B . . 110.0
C15 C14 H14B . . 110.0
H14A C14 H14B . . 108.4
O6 C15 C14 . . 109.4(11)
O6 C15 H15A . . 109.8
C14 C15 H15A . . 109.8
O6 C15 H15B . . 109.8
C14 C15 H15B . . 109.8
H15A C15 H15B . . 108.2
C6' O1' C5' . . 112.8(17)
C8' O2' C7' . . 106.5(15)
C10' O3' C9' . . 111.7(14)
C12' O4' C11' . . 114.2(14)
C14' O5' C13' . . 107.7(17)
C15' O6' C4' . . 111.2(18)
O6' C4' C5' . . 108(2)
O6' C4' H4'1 . . 110.1
C5' C4' H4'1 . . 110.1
O6' C4' H4'2 . . 110.1
C5' C4' H4'2 . . 110.1
H4'1 C4' H4'2 . . 108.4
O1' C5' C4' . . 108.5(17)
O1' C5' H5'1 . . 110.0
C4' C5' H5'1 . . 110.0
O1' C5' H5'2 . . 110.0
C4' C5' H5'2 . . 110.0
H5'1 C5' H5'2 . . 108.4
O1' C6' C7' . . 112(2)
O1' C6' H6'1 . . 109.3
C7' C6' H6'1 . . 109.3
O1' C6' H6'2 . . 109.3
C7' C6' H6'2 . . 109.3
H6'1 C6' H6'2 . . 108.0
O2' C7' C6' . . 104.5(18)
O2' C7' H7'1 . . 110.8
C6' C7' H7'1 . . 110.8
O2' C7' H7'2 . . 110.8
C6' C7' H7'2 . . 110.8
H7'1 C7' H7'2 . . 108.9
O2' C8' C9' . . 110.9(17)
O2' C8' H8'1 . . 109.5
C9' C8' H8'1 . . 109.5
O2' C8' H8'2 . . 109.5
C9' C8' H8'2 . . 109.5
H8'1 C8' H8'2 . . 108.0
O3' C9' C8' . . 107.9(14)
O3' C9' H9'1 . . 110.1
C8' C9' H9'1 . . 110.1
O3' C9' H9'2 . . 110.1
C8' C9' H9'2 . . 110.1
H9'1 C9' H9'2 . . 108.4
O3' C10' C11' . . 107.8(15)
O3' C10' H10C . . 110.1
C11' C10' H10C . . 110.1
O3' C10' H10D . . 110.1
C11' C10' H10D . . 110.1
H10C C10' H10D . . 108.5
O4' C11' C10' . . 110.3(12)
O4' C11' H11C . . 109.6
C10' C11' H11C . . 109.6
O4' C11' H11D . . 109.6
C10' C11' H11D . . 109.6
H11C C11' H11D . . 108.1
O4' C12' C13' . . 109.3(18)
O4' C12' H12C . . 109.8
C13' C12' H12C . . 109.8
O4' C12' H12D . . 109.8
C13' C12' H12D . . 109.8
H12C C12' H12D . . 108.3
O5' C13' C12' . . 105.6(15)
O5' C13' H13C . . 110.6
C12' C13' H13C . . 110.6
O5' C13' H13D . . 110.6
C12' C13' H13D . . 110.6
H13C C13' H13D . . 108.8
O5' C14' C15' . . 112(2)
O5' C14' H14C . . 109.1
C15' C14' H14C . . 109.1
O5' C14' H14D . . 109.1
C15' C14' H14D . . 109.1
H14C C14' H14D . . 107.9
O6' C15' C14' . . 106.6(19)
O6' C15' H15C . . 110.4
C14' C15' H15C . . 110.4
O6' C15' H15D . . 110.4
C14' C15' H15D . . 110.4
H15C C15' H15D . . 108.6
C1 N1 Zn1 . . 168.0(4)
C2 N2 Zn1 . . 173.6(6)
C3 N3 Zn1 . . 157.0(7)
H4E N4 H4F . . 109(5)
H4E N4 H4G . . 119(5)
H4F N4 H4G . . 107(5)
H4E N4 H4H . . 92(5)
H4F N4 H4H . . 120(5)
H4G N4 H4H . . 110(5)
S3 S3 C3 8_565 . 73.6(3)
N1 Zn1 N1 . 8_565 115.4(2)
N1 Zn1 N2 . . 107.82(13)
N1 Zn1 N2 8_565 . 107.82(13)
N1 Zn1 N3 . . 108.70(13)
N1 Zn1 N3 8_565 . 108.70(13)
N2 Zn1 N3 . . 108.2(2)
H1W O1W H2W . . 120(2)
H2W O1W H3W . . 152(10)
H1W O2W H4W . . 152(10)
H3W O2W H4W . . 121(2)

loop_
_geom_bond_atom_site_label_1
_geom_bond_atom_site_label_2
_geom_bond_site_symmetry_2
_geom_bond_distance
C1 N1 . 1.154(4)
C1 S1 . 1.618(4)
C2 N2 . 1.136(7)
C2 S2A . 1.631(9)
C2 S2 . 1.632(10)
C3 N3 . 1.058(8)
C3 S3 8_565 1.695(10)
C3 S3 . 1.695(10)
C3 S3A . 1.714(12)
O1 C6 . 1.393(9)
O1 C5 . 1.394(8)
O2 C7 . 1.411(8)
O2 C8 . 1.420(8)
O3 C9 . 1.406(8)
O3 C10 . 1.410(8)
O4 C11 . 1.398(7)
O4 C12 . 1.411(9)
O5 C13 . 1.402(8)
O5 C14 . 1.413(9)
O6 C15 . 1.407(8)
O6 C4 . 1.414(8)
C4 C5 . 1.504(8)
C4 H4A . 0.9700
C4 H4B . 0.9700
C5 H5A . 0.9700
C5 H5B . 0.9700
C6 C7 . 1.499(9)
C6 H6A . 0.9700
C6 H6B . 0.9700
C7 H7A . 0.9700
C7 H7B . 0.9700
C8 C9 . 1.501(8)
C8 H8A . 0.9700
C8 H8B . 0.9700
C9 H9A . 0.9700
C9 H9B . 0.9700
C10 C11 . 1.507(8)
C10 H10A . 0.9700
C10 H10B . 0.9700
C11 H11A . 0.9700
C11 H11B . 0.9700
C12 C13 . 1.501(8)
C12 H12A . 0.9700
C12 H12B . 0.9700
C13 H13A . 0.9700
C13 H13B . 0.9700
C14 C15 . 1.497(9)
C14 H14A . 0.9700
C14 H14B . 0.9700
C15 H15A . 0.9700
C15 H15B . 0.9700
O1' C6' . 1.401(10)
O1' C5' . 1.411(10)
O2' C8' . 1.401(10)
O2' C7' . 1.410(10)
O3' C10' . 1.405(10)
O3' C9' . 1.410(10)
O4' C12' . 1.403(9)
O4' C11' . 1.414(10)
O5' C14' . 1.403(10)
O5' C13' . 1.409(10)
O6' C15' . 1.406(10)
O6' C4' . 1.409(10)
C4' C5' . 1.497(10)
C4' H4'1 . 0.9700
C4' H4'2 . 0.9700
C5' H5'1 . 0.9700
C5' H5'2 . 0.9700
C6' C7' . 1.501(10)
C6' H6'1 . 0.9700
C6' H6'2 . 0.9700
C7' H7'1 . 0.9700
C7' H7'2 . 0.9700
C8' C9' . 1.500(10)
C8' H8'1 . 0.9700
C8' H8'2 . 0.9700
C9' H9'1 . 0.9700
C9' H9'2 . 0.9700
C10' C11' . 1.500(10)
C10' H10C . 0.9700
C10' H10D . 0.9700
C11' H11C . 0.9700
C11' H11D . 0.9700
C12' C13' . 1.506(10)
C12' H12C . 0.9700
C12' H12D . 0.9700
C13' H13C . 0.9700
C13' H13D . 0.9700
C14' C15' . 1.499(10)
C14' H14C . 0.9700
C14' H14D . 0.9700
C15' H15C . 0.9700
C15' H15D . 0.9700
N1 Zn1 . 1.938(3)
N2 Zn1 . 1.948(6)
N3 Zn1 . 1.964(7)
N4 H4E . 0.873(10)
N4 H4F . 0.874(10)
N4 H4G . 0.878(10)
N4 H4H . 0.878(10)
S3 S3 8_565 0.957(17)
Zn1 N1 8_565 1.938(3)
O1W H1W . 0.900(11)
O1W H2W . 0.899(10)
O1W H3W . 0.61(7)
O2W H1W . 0.9(5)
O2W H3W . 0.900(10)
O2W H4W . 0.898(11)

loop_
_geom_hbond_atom_site_label_D
_geom_hbond_atom_site_label_H
_geom_hbond_atom_site_label_A
_geom_hbond_site_symmetry_A
_geom_hbond_distance_DH
_geom_hbond_distance_HA
_geom_hbond_distance_DA
_geom_hbond_angle_DHA
N4 H4H O1 . 0.878(10) 2.44(4) 3.069(8) 129(4)
N4 H4E O2 . 0.873(10) 2.062(14) 2.934(8) 176(5)
N4 H4G O4 . 0.878(10) 1.971(17) 2.829(7) 166(4)
N4 H4G O5 . 0.878(10) 2.53(4) 3.010(8) 115(3)
N4 H4H O6 . 0.878(10) 2.05(3) 2.850(8) 150(5)
N4 H4F S1 1_554 0.874(10) 2.63(2) 3.441(4) 156(4)

loop_
_geom_torsion_atom_site_label_1
_geom_torsion_atom_site_label_2
_geom_torsion_atom_site_label_3
_geom_torsion_atom_site_label_4
_geom_torsion_site_symmetry_1
_geom_torsion_site_symmetry_4
_geom_torsion
C15 O6 C4 C5 . . 174.9(8)
C6 O1 C5 C4 . . 173.1(8)
O6 C4 C5 O1 . . 61.5(10)
C5 O1 C6 C7 . . 174.5(8)
C8 O2 C7 C6 . . -176.9(8)
O1 C6 C7 O2 . . -63.5(11)
C7 O2 C8 C9 . . -174.4(8)
C10 O3 C9 C8 . . 176.1(8)
O2 C8 C9 O3 . . 64.5(10)
C9 O3 C10 C11 . . -179.8(8)
C12 O4 C11 C10 . . -178.8(9)
O3 C10 C11 O4 . . -65.3(10)
C11 O4 C12 C13 . . 179.6(8)
C14 O5 C13 C12 . . -175.7(9)
O4 C12 C13 O5 . . 67.7(11)
C13 O5 C14 C15 . . -179.8(8)
C4 O6 C15 C14 . . -174.1(8)
O5 C14 C15 O6 . . -63.7(11)
C15' O6' C4' C5' . . 176.4(18)
C6' O1' C5' C4' . . 175.5(17)
O6' C4' C5' O1' . . 62(2)
C5' O1' C6' C7' . . 176.4(18)
C8' O2' C7' C6' . . -177.5(18)
O1' C6' C7' O2' . . -68(3)
C7' O2' C8' C9' . . -175.8(18)
C10' O3' C9' C8' . . -178.1(15)
O2' C8' C9' O3' . . 64(2)
C9' O3' C10' C11' . . -174.2(15)
C12' O4' C11' C10' . . 174.0(14)
O3' C10' C11' O4' . . -62.7(18)
C11' O4' C12' C13' . . 171.2(15)
C14' O5' C13' C12' . . -174.0(16)
O4' C12' C13' O5' . . 68(2)
C13' O5' C14' C15' . . -175.8(19)
C4' O6' C15' C14' . . 179.3(18)
O5' C14' C15' O6' . . -62(2)
S3 C3 N3 Zn1 8_565 . 67(3)
S3 C3 N3 Zn1 . . -67(3)
S3A C3 N3 Zn1 . . 180.0
N3 C3 S3 S3 . 8_565 156(3)
S3A C3 S3 S3 . 8_565 -62.2(12)
C1 N1 Zn1 N1 . 8_565 170.5(15)
C1 N1 Zn1 N2 . . -69.0(17)
C1 N1 Zn1 N3 . . 48.1(17)
C3 N3 Zn1 N1 . . -116.85(12)
C3 N3 Zn1 N1 . 8_565 116.85(12)
